data_4077694
loop_
_publ_author_name
'Dioumaev, Vladimir K.'
'Pl\"ossl, Karl'
'Carroll, Patrick J.'
'Berry, Donald H.'

_publ_section_title
;
 Access to Unsaturated Ruthenium Complexes via Phosphine Complexation with
 Triphenylborane:&#x00A0; Synthesis and Structure of a Zwitterionic Arene
 Complex, (\h6-Ph-BPh2H)Ru(PMe3)2(SiMe3)
;
_journal_issue 17
_journal_name_full Organometallics
_journal_page_first 3374
_journal_paper_doi 10.1021/om9908938
_journal_volume 19
_journal_year 2000
_chemical_formula_sum 'C27 H43 B P2 Ru Si'
_chemical_formula_weight 569.52
_space_group_IT_number 14
_symmetry_cell_setting monoclinic
_symmetry_Int_Tables_number 14
_symmetry_space_group_name_Hall '-P 2ybc'
_symmetry_space_group_name_H-M 'P 1 21/c 1'
_audit_creation_method SHELXL
_cell_angle_alpha 90.00
_cell_angle_beta 99.541(1)
_cell_angle_gamma 90.00
_cell_formula_units_Z 4
_cell_length_a 12.3927(2)
_cell_length_b 9.7566(1)
_cell_length_c 24.2436(5)
_cell_measurement_reflns_used 14030
_cell_measurement_temperature 210(2)
_cell_measurement_theta_max 25.34
_cell_measurement_theta_min 0.00
_cell_volume 2890.76(8)
_computing_structure_refinement 'SHELXL-93 (Sheldrick, 1993)'
_computing_structure_solution 'SIR92 (Altomare, et. al., 1993)'
_diffrn_ambient_temperature 210(2)
_diffrn_measurement_device_type 'Rigaku R-AXIS IIc'
_diffrn_measurement_method 'image plate oscillations'
_diffrn_radiation_monochromator graphite
_diffrn_radiation_source 'rotating anode'
_diffrn_radiation_type MoK\a
_diffrn_radiation_wavelength 0.71069
_diffrn_reflns_av_R_equivalents 0.0674
_diffrn_reflns_av_sigmaI/netI 0.0516
_diffrn_reflns_limit_h_max 14
_diffrn_reflns_limit_h_min -14
_diffrn_reflns_limit_k_max 11
_diffrn_reflns_limit_k_min -11
_diffrn_reflns_limit_l_max 28
_diffrn_reflns_limit_l_min -29
_diffrn_reflns_number 18351
_diffrn_reflns_theta_max 25.34
_diffrn_reflns_theta_min 2.57
_exptl_absorpt_coefficient_mu 0.708
_exptl_absorpt_correction_type none
_exptl_crystal_colour colorless
_exptl_crystal_density_diffrn 1.309
_exptl_crystal_description plate
_exptl_crystal_F_000 1192
_exptl_crystal_size_max 0.12
_exptl_crystal_size_mid 0.04
_exptl_crystal_size_min 0.01
_refine_diff_density_max 0.511
_refine_diff_density_min -0.680
_refine_diff_density_rms 0.097
_refine_ls_extinction_method none
_refine_ls_goodness_of_fit_all 1.229
_refine_ls_goodness_of_fit_ref 1.253
_refine_ls_hydrogen_treatment isotropic
_refine_ls_matrix_type full
_refine_ls_number_parameters 461
_refine_ls_number_reflns 5123
_refine_ls_number_restraints 0
_refine_ls_restrained_S_all 1.229
_refine_ls_restrained_S_obs 1.253
_refine_ls_R_factor_all 0.0929
_refine_ls_R_factor_gt 0.0760
_refine_ls_shift/su_max -0.034
_refine_ls_shift/su_mean 0.003
_refine_ls_structure_factor_coef Fsqd
_refine_ls_weighting_details 'w=1/[\s^2^(Fo^2^)+(0.0189P)^2^+14.5619P] where P=(Fo^2^+2Fc^2^)/3'
_refine_ls_weighting_scheme calc
_refine_ls_wR_factor_all 0.1320
_refine_ls_wR_factor_gt 0.1248
_reflns_number_gt 4457
_reflns_number_total 5123
_reflns_threshold_expression >2sigma(I)
_cod_data_source_file om9908938.cif
_cod_data_source_block shelxl
_cod_depositor_comments
;
The following automatic conversions were performed:

'_refine_ls_weighting_scheme' value 'calc
w=1/[\s^2^(Fo^2^)+(0.0189P)^2^+14.5619P] where P=(Fo^2^+2Fc^2^)/3'
was changed to 'calc'. New tag '_refine_ls_weighting_details' was
created. The value of the new tag was set to
'w=1/[\s^2^(Fo^2^)+(0.0189P)^2^+14.5619P] where P=(Fo^2^+2Fc^2^)/3'.

Automatic conversion script
Id: cif_fix_values 3143 2015-03-26 13:38:13Z robertas 
;
_cod_original_sg_symbol_H-M 'P 21/c     '
_cod_database_code 4077694

loop_
_symmetry_equiv_pos_as_xyz
'x, y, z'
'-x, y+1/2, -z+1/2'
'-x, -y, -z'
'x, -y-1/2, z-1/2'

loop_
_atom_site_aniso_label
_atom_site_aniso_U_11
_atom_site_aniso_U_22
_atom_site_aniso_U_33
_atom_site_aniso_U_23
_atom_site_aniso_U_13
_atom_site_aniso_U_12
Ru1 0.0252(2) 0.0282(3) 0.0286(3) 0.0010(3) 0.0035(2) -0.0009(2)
P1 0.0279(8) 0.0440(10) 0.0348(9) 0.0008(9) 0.0035(7) -0.0009(8)
P2 0.0458(10) 0.0411(10) 0.0360(10) -0.0058(9) 0.0088(8) -0.0019(8)
Si1 0.0425(11) 0.0364(11) 0.0428(11) 0.0129(9) -0.0015(9) -0.0042(8)
C1 0.077(8) 0.044(5) 0.091(9) 0.009(6) 0.012(7) 0.010(5)
C2 0.053(5) 0.059(6) 0.077(7) 0.034(6) 0.006(5) -0.009(5)
C3 0.043(5) 0.080(7) 0.053(5) 0.019(5) 0.002(4) -0.004(5)
C4 0.106(8) 0.039(5) 0.054(5) -0.010(4) 0.022(6) 0.010(5)
C5 0.069(6) 0.069(6) 0.042(5) -0.005(5) 0.029(4) 0.011(5)
C6 0.070(7) 0.079(8) 0.048(6) -0.023(6) 0.002(5) -0.008(6)
C7 0.033(4) 0.066(6) 0.039(4) -0.001(4) 0.011(3) 0.006(4)
C8 0.035(4) 0.053(5) 0.060(5) 0.002(4) 0.009(4) -0.016(4)
C9 0.031(4) 0.082(7) 0.047(5) 0.005(5) 0.003(3) 0.000(4)
C10 0.027(3) 0.039(4) 0.021(3) 0.001(3) 0.002(2) -0.003(3)
C11 0.033(4) 0.039(4) 0.038(4) 0.011(3) 0.007(3) 0.007(3)
C12 0.024(3) 0.049(4) 0.038(4) 0.005(3) 0.004(3) 0.004(3)
C13 0.022(3) 0.050(4) 0.034(4) 0.004(3) 0.000(3) -0.007(3)
C14 0.040(4) 0.040(4) 0.032(4) -0.001(3) -0.005(3) -0.015(3)
C15 0.036(4) 0.034(4) 0.028(3) -0.007(3) -0.002(3) -0.005(3)
C16 0.032(3) 0.035(4) 0.032(3) 0.004(3) 0.010(3) -0.001(3)
C17 0.037(4) 0.038(4) 0.042(4) 0.004(3) 0.008(3) 0.003(3)
C18 0.034(4) 0.041(4) 0.053(5) -0.002(4) 0.013(3) -0.001(3)
C19 0.040(4) 0.044(5) 0.064(5) 0.015(4) 0.019(4) 0.004(3)
C20 0.050(4) 0.050(5) 0.041(4) 0.016(4) 0.014(3) 0.009(4)
C21 0.036(3) 0.050(4) 0.033(4) 0.004(4) 0.010(3) 0.010(3)
C22 0.057(4) 0.037(4) 0.031(4) 0.007(3) 0.011(3) 0.009(3)
C23 0.081(6) 0.056(5) 0.043(5) 0.011(4) 0.028(4) 0.021(5)
C24 0.142(11) 0.060(6) 0.063(7) 0.009(5) 0.049(8) 0.040(7)
C25 0.170(13) 0.053(6) 0.034(5) -0.001(5) 0.016(7) 0.020(8)
C26 0.112(9) 0.052(6) 0.046(6) 0.004(5) -0.014(6) -0.003(6)
C27 0.078(6) 0.042(4) 0.036(4) -0.001(4) -0.007(4) 0.006(4)
B1 0.030(4) 0.041(4) 0.033(4) 0.002(4) 0.008(3) 0.002(3)

loop_
_atom_site_label
_atom_site_type_symbol
_atom_site_fract_x
_atom_site_fract_y
_atom_site_fract_z
_atom_site_U_iso_or_equiv
_atom_site_thermal_displace_type
_atom_site_occupancy
_atom_site_calc_flag
Ru1 Ru 0.72700(4) 0.08396(5) 0.33259(2) 0.02744(15) Uani 1 d
P1 P 0.91353(13) 0.0924(2) 0.33420(7) 0.0357(4) Uani 1 d
P2 P 0.7323(2) 0.2191(2) 0.40981(8) 0.0408(4) Uani 1 d
Si1 Si 0.7543(2) -0.1180(2) 0.39105(9) 0.0415(5) Uani 1 d
C1 C 0.8259(11) -0.2619(11) 0.3590(6) 0.071(3) Uani 1 d
C2 C 0.6202(8) -0.1999(11) 0.4001(5) 0.064(3) Uani 1 d
C3 C 0.8296(7) -0.1130(12) 0.4660(4) 0.059(2) Uani 1 d
C4 C 0.7005(10) 0.3983(9) 0.3912(4) 0.065(3) Uani 1 d
C5 C 0.6270(8) 0.1838(11) 0.4519(4) 0.058(2) Uani 1 d
C6 C 0.8526(9) 0.2427(14) 0.4638(4) 0.067(3) Uani 1 d
C7 C 0.9574(6) -0.0015(10) 0.2775(3) 0.046(2) Uani 1 d
C8 C 0.9639(6) 0.2648(9) 0.3245(4) 0.049(2) Uani 1 d
C9 C 1.0172(6) 0.0308(12) 0.3914(4) 0.053(2) Uani 1 d
C10 C 0.6905(5) 0.1562(7) 0.2337(2) 0.0291(14) Uani 1 d
C11 C 0.6257(5) 0.2331(8) 0.2657(3) 0.037(2) Uani 1 d
C12 C 0.5586(5) 0.1693(8) 0.3000(3) 0.037(2) Uani 1 d
C13 C 0.5482(5) 0.0255(8) 0.3034(3) 0.036(2) Uani 1 d
C14 C 0.6165(6) -0.0547(7) 0.2739(3) 0.039(2) Uani 1 d
C15 C 0.6869(5) 0.0102(7) 0.2423(3) 0.0333(15) Uani 1 d
C16 C 0.7273(5) 0.3791(7) 0.1715(3) 0.0326(15) Uani 1 d
C17 C 0.7503(6) 0.4855(7) 0.2107(3) 0.039(2) Uani 1 d
C18 C 0.7340(6) 0.6231(8) 0.1975(3) 0.042(2) Uani 1 d
C19 C 0.6932(6) 0.6623(8) 0.1424(4) 0.048(2) Uani 1 d
C20 C 0.6695(6) 0.5620(8) 0.1032(3) 0.046(2) Uani 1 d
C21 C 0.6850(5) 0.4232(8) 0.1170(3) 0.039(2) Uani 1 d
C22 C 0.7401(6) 0.1196(7) 0.1342(3) 0.041(2) Uani 1 d
C23 C 0.8283(8) 0.0640(9) 0.1111(3) 0.058(2) Uani 1 d
C24 C 0.8119(13) -0.0262(11) 0.0658(5) 0.085(4) Uani 1 d
C25 C 0.7087(14) -0.0630(11) 0.0422(4) 0.086(4) Uani 1 d
C26 C 0.6204(11) -0.0129(10) 0.0623(4) 0.073(3) Uani 1 d
C27 C 0.6354(7) 0.0774(8) 0.1078(3) 0.054(2) Uani 1 d
B1 B 0.7584(6) 0.2211(8) 0.1875(3) 0.034(2) Uani 1 d
H1A H 0.8916(82) -0.2459(103) 0.3531(41) 0.083(37) Uiso 1 d
H1B H 0.7883(99) -0.2902(128) 0.3246(56) 0.135(54) Uiso 1 d
H1C H 0.8362(93) -0.3335(130) 0.3876(51) 0.132(47) Uiso 1 d
H1 H 0.8561(45) 0.2132(59) 0.2054(24) 0.027(16) Uiso 1 d
H2A H 0.5699(77) -0.2106(98) 0.3617(43) 0.094(33) Uiso 1 d
H2B H 0.5810(69) -0.1396(91) 0.4189(36) 0.067(31) Uiso 1 d
H2C H 0.6328(57) -0.2828(81) 0.4171(32) 0.049(22) Uiso 1 d
H3C H 0.7896(70) -0.0603(91) 0.4907(37) 0.075(29) Uiso 1 d
H3A H 0.9053(63) -0.0760(78) 0.4671(30) 0.056(22) Uiso 1 d
H3B H 0.8350(84) -0.2174(122) 0.4797(46) 0.121(41) Uiso 1 d
H4B H 0.7056(60) 0.4566(81) 0.4274(35) 0.063(24) Uiso 1 d
H4C H 0.6321(67) 0.4105(88) 0.3663(35) 0.067(28) Uiso 1 d
H4A H 0.7728(89) 0.4267(114) 0.3676(47) 0.129(41) Uiso 1 d
H5A H 0.6409(66) 0.0934(94) 0.4677(35) 0.070(28) Uiso 1 d
H5B H 0.5477(80) 0.1799(99) 0.4265(41) 0.096(34) Uiso 1 d
H5C H 0.6278(47) 0.2446(65) 0.4793(27) 0.026(17) Uiso 1 d
H6C H 0.8234(71) 0.3034(97) 0.4890(39) 0.081(31) Uiso 1 d
H6A H 0.8989(76) 0.2911(99) 0.4449(40) 0.082(34) Uiso 1 d
H6B H 0.8687(78) 0.1601(107) 0.4827(42) 0.089(38) Uiso 1 d
H7B H 1.0371(86) 0.0121(107) 0.2787(42) 0.110(37) Uiso 1 d
H7C H 0.9146(53) 0.0169(67) 0.2415(29) 0.035(18) Uiso 1 d
H7A H 0.9345(71) -0.1020(98) 0.2839(38) 0.084(31) Uiso 1 d
H8A H 0.9570(73) 0.3308(100) 0.3581(41) 0.094(33) Uiso 1 d
H8B H 0.9235(84) 0.2960(110) 0.2853(48) 0.117(40) Uiso 1 d
H8C H 1.0447(66) 0.2581(81) 0.3223(33) 0.066(24) Uiso 1 d
H9C H 1.0019(89) -0.0599(122) 0.4006(48) 0.123(46) Uiso 1 d
H9A H 1.0075(58) 0.0824(82) 0.4251(34) 0.056(23) Uiso 1 d
H9B H 1.0920(82) 0.0575(100) 0.3807(40) 0.103(34) Uiso 1 d
H11 H 0.6245(56) 0.3323(78) 0.2637(30) 0.052(22) Uiso 1 d
H12 H 0.5143(45) 0.2264(58) 0.3233(24) 0.022(15) Uiso 1 d
H13 H 0.4978(64) -0.0234(83) 0.3240(33) 0.068(26) Uiso 1 d
H14 H 0.6198(62) -0.1599(85) 0.2766(33) 0.067(25) Uiso 1 d
H15 H 0.7318(50) -0.0421(65) 0.2209(27) 0.034(18) Uiso 1 d
H17 H 0.7777(54) 0.4607(71) 0.2473(29) 0.043(20) Uiso 1 d
H18 H 0.7508(50) 0.6900(67) 0.2262(27) 0.035(19) Uiso 1 d
H19 H 0.6868(58) 0.7673(81) 0.1351(31) 0.058(23) Uiso 1 d
H20 H 0.6477(60) 0.5854(84) 0.0658(33) 0.063(24) Uiso 1 d
H21 H 0.6711(59) 0.3573(79) 0.0849(33) 0.060(24) Uiso 1 d
H23 H 0.8992(71) 0.0946(95) 0.1281(37) 0.081(32) Uiso 1 d
H24 H 0.8729(72) -0.0599(94) 0.0512(37) 0.079(30) Uiso 1 d
H25 H 0.6980(94) -0.1298(126) 0.0079(53) 0.143(47) Uiso 1 d
H26 H 0.5450(74) -0.0288(95) 0.0497(39) 0.080(33) Uiso 1 d
H27 H 0.5703(62) 0.1170(83) 0.1256(33) 0.065(25) Uiso 1 d

loop_
_atom_type_symbol
_atom_type_description
_atom_type_scat_dispersion_real
_atom_type_scat_dispersion_imag
_atom_type_scat_source
C C 0.0033 0.0016 'International Tables Vol C Tables 4.2.6.8 and 6.1.1.4'
H H 0.0000 0.0000 'International Tables Vol C Tables 4.2.6.8 and 6.1.1.4'
B B 0.0013 0.0007 'International Tables Vol C Tables 4.2.6.8 and 6.1.1.4'
P P 0.1023 0.0942 'International Tables Vol C Tables 4.2.6.8 and 6.1.1.4'
Si Si 0.0817 0.0704 'International Tables Vol C Tables 4.2.6.8 and 6.1.1.4'
Ru Ru -1.2594 0.8363 'International Tables Vol C Tables 4.2.6.8 and 6.1.1.4'

loop_
_geom_angle_atom_site_label_1
_geom_angle_atom_site_label_2
_geom_angle_atom_site_label_3
_geom_angle
C14 Ru1 C12 64.7(3)
C14 Ru1 P2 142.8(2)
C12 Ru1 P2 88.5(2)
C14 Ru1 C15 36.1(2)
C12 Ru1 C15 74.9(3)
P2 Ru1 C15 160.5(2)
C14 Ru1 C13 36.7(3)
C12 Ru1 C13 36.2(2)
P2 Ru1 C13 107.0(2)
C15 Ru1 C13 65.0(2)
C14 Ru1 P1 122.3(2)
C12 Ru1 P1 148.9(2)
P2 Ru1 P1 94.19(7)
C15 Ru1 P1 94.9(2)
C13 Ru1 P1 158.8(2)
C14 Ru1 C11 74.9(3)
C12 Ru1 C11 35.4(2)
P2 Ru1 C11 98.4(2)
C15 Ru1 C11 62.1(2)
C13 Ru1 C11 64.3(2)
P1 Ru1 C11 113.8(2)
C14 Ru1 Si1 83.8(2)
C12 Ru1 Si1 122.4(2)
P2 Ru1 Si1 90.44(7)
C15 Ru1 Si1 107.0(2)
C13 Ru1 Si1 90.7(2)
P1 Ru1 Si1 88.66(7)
C11 Ru1 Si1 154.9(2)
C14 Ru1 C10 64.2(2)
C12 Ru1 C10 63.0(2)
P2 Ru1 C10 127.4(2)
C15 Ru1 C10 35.1(2)
C13 Ru1 C10 76.0(2)
P1 Ru1 C10 91.60(14)
C11 Ru1 C10 34.0(2)
Si1 Ru1 C10 142.0(2)
C7 P1 C8 102.5(4)
C7 P1 C9 98.6(4)
C8 P1 C9 100.8(4)
C7 P1 Ru1 113.3(3)
C8 P1 Ru1 113.2(3)
C9 P1 Ru1 125.2(3)
C6 P2 C5 101.5(5)
C6 P2 C4 99.9(6)
C5 P2 C4 100.0(5)
C6 P2 Ru1 124.7(4)
C5 P2 Ru1 115.2(4)
C4 P2 Ru1 111.9(3)
C2 Si1 C3 101.6(5)
C2 Si1 C1 102.4(6)
C3 Si1 C1 102.8(5)
C2 Si1 Ru1 111.9(3)
C3 Si1 Ru1 122.6(3)
C1 Si1 Ru1 113.1(4)
Si1 C1 H1A 117.0(69)
Si1 C1 H1B 113.0(78)
H1A C1 H1B 104.5(100)
Si1 C1 H1C 104.7(72)
H1A C1 H1C 103.4(91)
H1B C1 H1C 114.3(100)
Si1 C2 H2A 110.3(54)
Si1 C2 H2B 109.3(55)
H2A C2 H2B 102.6(74)
Si1 C2 H2C 109.9(46)
H2A C2 H2C 110.5(72)
H2B C2 H2C 114.0(74)
Si1 C3 H3C 112.3(50)
Si1 C3 H3A 110.1(42)
H3C C3 H3A 111.1(67)
Si1 C3 H3B 105.6(60)
H3C C3 H3B 108.6(76)
H3A C3 H3B 108.9(70)
P2 C4 H4B 109.4(43)
P2 C4 H4C 113.7(54)
H4B C4 H4C 112.7(66)
P2 C4 H4A 101.3(55)
H4B C4 H4A 109.8(69)
H4C C4 H4A 109.3(73)
P2 C5 H5A 107.3(50)
P2 C5 H5B 111.2(52)
H5A C5 H5B 106.4(73)
P2 C5 H5C 111.9(41)
H5A C5 H5C 109.5(64)
H5B C5 H5C 110.4(64)
P2 C6 H6C 100.6(54)
P2 C6 H6A 102.1(59)
H6C C6 H6A 109.3(80)
P2 C6 H6B 109.0(62)
H6C C6 H6B 106.9(80)
H6A C6 H6B 126.0(89)
P1 C7 H7B 109.4(61)
P1 C7 H7C 114.0(39)
H7B C7 H7C 113.5(69)
P1 C7 H7A 103.9(51)
H7B C7 H7A 114.6(77)
H7C C7 H7A 101.0(63)
P1 C8 H8A 113.0(52)
P1 C8 H8B 105.3(59)
H8A C8 H8B 115.9(77)
P1 C8 H8C 108.1(46)
H8A C8 H8C 106.7(64)
H8B C8 H8C 107.4(71)
P1 C9 H9C 110.2(68)
P1 C9 H9A 107.1(44)
H9C C9 H9A 103.2(82)
P1 C9 H9B 105.8(53)
H9C C9 H9B 121.3(86)
H9A C9 H9B 108.5(68)
C11 C10 C15 114.2(6)
C11 C10 B1 124.8(6)
C15 C10 B1 120.8(6)
C11 C10 Ru1 69.5(4)
C15 C10 Ru1 65.4(4)
B1 C10 Ru1 138.1(4)
C12 C11 C10 122.0(7)
C12 C11 Ru1 68.0(4)
C10 C11 Ru1 76.5(4)
C12 C11 H11 117.5(44)
C10 C11 H11 120.5(44)
Ru1 C11 H11 130.4(43)
C13 C12 C11 122.6(7)
C13 C12 Ru1 72.7(4)
C11 C12 Ru1 76.6(4)
C13 C12 H12 116.7(33)
C11 C12 H12 120.7(33)
Ru1 C12 H12 124.0(32)
C12 C13 C14 116.6(7)
C12 C13 Ru1 71.1(4)
C14 C13 Ru1 70.5(4)
C12 C13 H13 125.5(48)
C14 C13 H13 117.8(48)
Ru1 C13 H13 128.9(46)
C15 C14 C13 119.9(7)
C15 C14 Ru1 73.0(4)
C13 C14 Ru1 72.8(4)
C15 C14 H14 117.6(46)
C13 C14 H14 122.4(46)
Ru1 C14 H14 123.1(44)
C14 C15 C10 124.1(7)
C14 C15 Ru1 71.0(4)
C10 C15 Ru1 79.6(4)
C14 C15 H15 121.3(38)
C10 C15 H15 114.3(39)
Ru1 C15 H15 128.9(37)
C21 C16 C17 114.3(6)
C21 C16 B1 123.5(6)
C17 C16 B1 122.0(6)
C18 C17 C16 123.7(7)
C18 C17 H17 119.2(44)
C16 C17 H17 117.1(44)
C17 C18 C19 119.9(7)
C17 C18 H18 119.5(40)
C19 C18 H18 120.6(40)
C20 C19 C18 118.1(7)
C20 C19 H19 126.0(43)
C18 C19 H19 115.8(43)
C19 C20 C21 121.6(7)
C19 C20 H20 119.9(52)
C21 C20 H20 118.4(52)
C20 C21 C16 122.3(7)
C20 C21 H21 115.8(44)
C16 C21 H21 121.6(45)
C27 C22 C23 114.9(8)
C27 C22 B1 122.6(7)
C23 C22 B1 122.5(7)
C24 C23 C22 122.1(10)
C24 C23 H23 122.7(57)
C22 C23 H23 115.2(57)
C25 C24 C23 120.2(11)
C25 C24 H24 120.3(58)
C23 C24 H24 119.5(59)
C24 C25 C26 120.7(10)
C24 C25 H25 119.1(67)
C26 C25 H25 120.2(67)
C25 C26 C27 119.9(11)
C25 C26 H26 129.5(60)
C27 C26 H26 110.6(61)
C26 C27 C22 122.3(9)
C26 C27 H27 123.0(45)
C22 C27 H27 114.7(44)
C22 B1 C16 113.4(6)
C22 B1 C10 107.0(6)
C16 B1 C10 113.7(5)
C22 B1 H1 104.2(27)
C16 B1 H1 109.2(28)
C10 B1 H1 108.9(28)

loop_
_geom_bond_atom_site_label_1
_geom_bond_atom_site_label_2
_geom_bond_distance
Ru1 C14 2.255(6)
Ru1 C12 2.264(6)
Ru1 P2 2.282(2)
Ru1 C15 2.280(7)
Ru1 C13 2.284(6)
Ru1 P1 2.307(2)
Ru1 C11 2.376(7)
Ru1 Si1 2.418(2)
Ru1 C10 2.467(6)
P1 C7 1.810(8)
P1 C8 1.822(8)
P1 C9 1.829(8)
P2 C6 1.828(10)
P2 C5 1.817(9)
P2 C4 1.833(9)
Si1 C2 1.890(9)
Si1 C3 1.900(9)
Si1 C1 1.894(11)
C1 H1A 0.86(10)
C1 H1B 0.93(13)
C1 H1C 0.98(13)
C2 H2A 1.04(10)
C2 H2B 0.93(9)
C2 H2C 0.91(8)
C3 H3C 0.98(9)
C3 H3A 1.00(8)
C3 H3B 1.07(12)
C4 H4B 1.04(8)
C4 H4C 0.96(8)
C4 H4A 1.17(11)
C5 H5A 0.97(9)
C5 H5B 1.07(10)
C5 H5C 0.89(7)
C6 H6C 0.96(10)
C6 H6A 0.92(10)
C6 H6B 0.93(10)
C7 H7B 0.99(10)
C7 H7C 0.96(7)
C7 H7A 1.04(9)
C8 H8A 1.05(10)
C8 H8B 1.04(11)
C8 H8C 1.01(8)
C9 H9C 0.94(12)
C9 H9A 0.98(8)
C9 H9B 1.04(10)
C10 C11 1.419(9)
C10 C15 1.441(9)
C10 B1 1.636(9)
C11 C12 1.415(9)
C11 H11 0.97(7)
C12 C13 1.412(10)
C12 H12 1.02(6)
C13 C14 1.429(10)
C13 H13 0.99(8)
C14 C15 1.405(9)
C14 H14 1.03(8)
C15 H15 0.97(6)
C16 C21 1.406(9)
C16 C17 1.403(10)
C16 B1 1.620(10)
C17 C18 1.386(10)
C17 H17 0.93(7)
C18 C19 1.402(11)
C18 H18 0.95(6)
C19 C20 1.361(11)
C19 H19 1.04(8)
C20 C21 1.400(10)
C20 H20 0.93(8)
C21 H21 1.00(8)
C22 C27 1.409(10)
C22 C23 1.415(10)
C22 B1 1.614(10)
C23 C24 1.395(14)
C23 H23 0.95(8)
C24 C25 1.36(2)
C24 H24 0.95(9)
C25 C26 1.36(2)
C25 H25 1.05(13)
C26 C27 1.400(12)
C26 H26 0.95(9)
C27 H27 1.05(8)
B1 H1 1.22(5)
